data_7025874
loop_
_publ_author_name
'Deng, Zhao-Peng'
'Kang, Wei'
'Huo, Li-Hua'
'Zhao, Hui'
'Gao, Shan'

_publ_section_title
;
 Rare-earth organic frameworks involving three types of architecture tuned
 by the lanthanide contraction effect: hydrothermal syntheses, structures
 and luminescence.
;
_journal_issue 27
_journal_name_full 'Dalton transactions (Cambridge, England : 2003)'
_journal_page_first 6276
_journal_page_last 6284
_journal_paper_doi 10.1039/c0dt00031k
_journal_volume 39
_journal_year 2010
_chemical_formula_moiety 'C20 H22 Er2 N12 O12'
_chemical_formula_sum 'C20 H22 Er2 N12 O12'
_chemical_formula_weight 957.02
_chemical_name_systematic
;
?
;
_space_group_IT_number 14
_symmetry_cell_setting monoclinic
_symmetry_space_group_name_Hall '-P 2yn'
_symmetry_space_group_name_H-M 'P 1 21/n 1'
_atom_sites_solution_hydrogens geom
_atom_sites_solution_primary direct
_atom_sites_solution_secondary difmap
_audit_creation_method SHELXL-97
_cell_angle_alpha 90.00
_cell_angle_beta 93.62(3)
_cell_angle_gamma 90.00
_cell_formula_units_Z 4
_cell_length_a 9.6707(19)
_cell_length_b 11.308(2)
_cell_length_c 24.631(5)
_cell_measurement_reflns_used 15939
_cell_measurement_temperature 295(2)
_cell_measurement_theta_max 27.48
_cell_measurement_theta_min 3.07
_cell_volume 2688.2(9)
_computing_cell_refinement RAPID-AUTO
_computing_data_collection 'RAPID-AUTO (Rigaku Corporation, 1998)'
_computing_data_reduction 'CrystalStructure (Rigaku/MSC and Rigaku Corporation, 2002)'
_computing_molecular_graphics SHELXL-97
_computing_publication_material SHELXL-97
_computing_structure_refinement 'SHELXL-97 (Sheldrick, 1997)'
_computing_structure_solution 'SHELXS-97 (Sheldrick, 1990)'
_diffrn_ambient_temperature 295(2)
_diffrn_detector_area_resol_mean 10.000
_diffrn_measured_fraction_theta_full 0.996
_diffrn_measured_fraction_theta_max 0.996
_diffrn_measurement_device_type 'Rigaku RAXIS-RAPID'
_diffrn_measurement_method \w
_diffrn_radiation_monochromator graphite
_diffrn_radiation_source 'fine-focus sealed tube'
_diffrn_radiation_type MoK\a
_diffrn_radiation_wavelength 0.71073
_diffrn_reflns_av_R_equivalents 0.0892
_diffrn_reflns_av_sigmaI/netI 0.0839
_diffrn_reflns_limit_h_max 10
_diffrn_reflns_limit_h_min -12
_diffrn_reflns_limit_k_max 14
_diffrn_reflns_limit_k_min -14
_diffrn_reflns_limit_l_max 31
_diffrn_reflns_limit_l_min -31
_diffrn_reflns_number 24834
_diffrn_reflns_theta_full 27.48
_diffrn_reflns_theta_max 27.48
_diffrn_reflns_theta_min 3.07
_diffrn_standards_decay_% 0
_diffrn_standards_interval_count 0
_diffrn_standards_interval_time 0
_diffrn_standards_number 0
_exptl_absorpt_coefficient_mu 6.290
_exptl_absorpt_correction_T_max 0.644
_exptl_absorpt_correction_T_min 0.390
_exptl_absorpt_correction_type multi-scan
_exptl_absorpt_process_details 'ABSCOR (Higashi, 1995)'
_exptl_crystal_colour yellow
_exptl_crystal_density_diffrn 2.365
_exptl_crystal_density_method 'not measured'
_exptl_crystal_description prism
_exptl_crystal_F_000 1832
_exptl_crystal_size_max 0.20
_exptl_crystal_size_mid 0.13
_exptl_crystal_size_min 0.07
_refine_diff_density_max 1.788
_refine_diff_density_min -2.1
_refine_diff_density_rms 0.350
_refine_ls_extinction_method none
_refine_ls_goodness_of_fit_ref 1.190
_refine_ls_hydrogen_treatment mixed
_refine_ls_matrix_type full
_refine_ls_number_parameters 433
_refine_ls_number_reflns 6149
_refine_ls_number_restraints 8
_refine_ls_restrained_S_all 1.189
_refine_ls_R_factor_all 0.0784
_refine_ls_R_factor_gt 0.0664
_refine_ls_shift/su_max 0.001
_refine_ls_shift/su_mean 0.000
_refine_ls_structure_factor_coef Fsqd
_refine_ls_weighting_details 'calc w=1/[\s^2^(Fo^2^)+(0.0620P)^2^+29.7253P] where P=(Fo^2^+2Fc^2^)/3'
_refine_ls_weighting_scheme calc
_refine_ls_wR_factor_gt 0.1621
_refine_ls_wR_factor_ref 0.1692
_reflns_number_gt 5076
_reflns_number_total 6169
_reflns_threshold_expression >2sigma(I)
_cod_data_source_file c0dt00031k.txt
_cod_data_source_block complex9
_cod_original_sg_symbol_H-M 'P 21/n'
_cod_database_code 7025874

loop_
_symmetry_equiv_pos_as_xyz
'x, y, z'
'-x+1/2, y+1/2, -z+1/2'
'-x, -y, -z'
'x-1/2, -y-1/2, z-1/2'

loop_
_atom_site_label
_atom_site_type_symbol
_atom_site_fract_x
_atom_site_fract_y
_atom_site_fract_z
_atom_site_U_iso_or_equiv
_atom_site_adp_type
_atom_site_occupancy
_atom_site_symmetry_multiplicity
_atom_site_calc_flag
_atom_site_refinement_flags
Er1 Er 0.64033(4) 0.48326(4) 0.240429(14) 0.01172(14) Uani 1 1 d .
Er2 Er 0.36138(4) 0.26852(4) 0.255406(13) 0.01169(14) Uani 1 1 d .
O1W O 0.1587(7) 0.3776(6) 0.2297(3) 0.0235(14) Uani 1 1 d D
O1 O 0.1821(7) 0.1418(6) 0.2783(3) 0.0217(14) Uani 1 1 d .
O2W O 0.8462(7) 0.3772(6) 0.2642(3) 0.0220(14) Uani 1 1 d D
O2 O 0.0012(7) 0.0879(6) 0.3245(2) 0.0206(14) Uani 1 1 d .
O3 O 0.3945(7) 0.0818(5) 0.2149(2) 0.0177(13) Uani 1 1 d .
O4 O 0.4999(8) -0.0097(6) 0.1499(3) 0.0254(16) Uani 1 1 d .
O5 O 0.8170(7) 0.6122(6) 0.2188(3) 0.0219(14) Uani 1 1 d .
O6 O 1.0049(7) 0.6655(6) 0.1760(3) 0.0217(14) Uani 1 1 d .
O7 O 0.6074(7) 0.6679(5) 0.2836(2) 0.0169(13) Uani 1 1 d .
O8 O 0.5082(8) 0.7580(6) 0.3508(3) 0.0275(16) Uani 1 1 d .
O9 O 0.5718(6) 0.3005(6) 0.2209(3) 0.0171(12) Uani 1 1 d D
O10 O 0.4322(6) 0.4495(5) 0.2754(2) 0.0154(12) Uani 1 1 d D
N1 N 0.2585(8) 0.3042(7) 0.3485(3) 0.0173(15) Uani 1 1 d .
N2 N 0.1470(10) 0.3249(8) 0.4491(3) 0.0272(19) Uani 1 1 d .
N3 N -0.0067(11) 0.1753(9) 0.4277(4) 0.037(2) Uani 1 1 d .
H3A H -0.0377 0.1836 0.4595 0.045 Uiso 1 1 calc R
H3B H -0.0421 0.1228 0.4057 0.045 Uiso 1 1 calc R
N4 N 0.3248(9) 0.2635(7) 0.1503(3) 0.0182(16) Uani 1 1 d .
N5 N 0.3842(10) 0.2710(8) 0.0415(3) 0.0273(19) Uani 1 1 d .
N6 N 0.5041(11) 0.0956(9) 0.0511(3) 0.038(2) Uani 1 1 d .
H6A H 0.5248 0.1009 0.0177 0.045 Uiso 1 1 calc R
H6B H 0.5328 0.0363 0.0706 0.045 Uiso 1 1 calc R
N7 N 0.7426(8) 0.4550(7) 0.1456(3) 0.0177(15) Uani 1 1 d .
N8 N 0.8567(10) 0.4431(8) 0.0444(3) 0.030(2) Uani 1 1 d .
N9 N 1.0152(11) 0.5870(9) 0.0708(4) 0.042(3) Uani 1 1 d .
H9A H 1.0470 0.5823 0.0390 0.050 Uiso 1 1 calc R
H9B H 1.0515 0.6359 0.0943 0.050 Uiso 1 1 calc R
N10 N 0.6784(8) 0.4818(7) 0.3441(3) 0.0175(15) Uani 1 1 d .
N11 N 0.6202(10) 0.4633(8) 0.4522(3) 0.0279(19) Uani 1 1 d .
N12 N 0.5115(11) 0.6460(9) 0.4486(3) 0.036(2) Uani 1 1 d .
H12A H 0.4913 0.6374 0.4818 0.043 Uiso 1 1 calc R
H12B H 0.4866 0.7090 0.4310 0.043 Uiso 1 1 calc R
C1 C 0.3053(11) 0.3852(9) 0.3844(4) 0.025(2) Uani 1 1 d .
H1 H 0.3765 0.4359 0.3759 0.030 Uiso 1 1 calc R
C2 C 0.2491(11) 0.3941(9) 0.4338(4) 0.028(2) Uani 1 1 d .
H2 H 0.2839 0.4515 0.4580 0.033 Uiso 1 1 calc R
C3 C 0.0969(10) 0.2446(9) 0.4124(4) 0.0216(19) Uani 1 1 d .
C4 C 0.1554(10) 0.2339(8) 0.3621(4) 0.0175(18) Uani 1 1 d .
C5 C 0.1092(9) 0.1475(8) 0.3182(3) 0.0158(17) Uani 1 1 d .
C6 C 0.2862(12) 0.3548(9) 0.1191(4) 0.029(2) Uani 1 1 d .
H6 H 0.2402 0.4183 0.1339 0.035 Uiso 1 1 calc R
C7 C 0.3141(11) 0.3559(10) 0.0647(4) 0.029(2) Uani 1 1 d .
H7 H 0.2822 0.4193 0.0434 0.035 Uiso 1 1 calc R
C8 C 0.4272(11) 0.1799(9) 0.0727(4) 0.023(2) Uani 1 1 d .
C9 C 0.3916(10) 0.1758(8) 0.1286(4) 0.0179(18) Uani 1 1 d .
C10 C 0.4334(9) 0.0737(7) 0.1668(3) 0.0135(16) Uani 1 1 d .
C11 C 0.6955(11) 0.3783(9) 0.1080(4) 0.026(2) Uani 1 1 d .
H11 H 0.6229 0.3277 0.1151 0.031 Uiso 1 1 calc R
C12 C 0.7543(12) 0.3735(9) 0.0583(4) 0.029(2) Uani 1 1 d .
H12 H 0.7200 0.3181 0.0331 0.035 Uiso 1 1 calc R
C13 C 0.9097(11) 0.5187(9) 0.0835(4) 0.025(2) Uani 1 1 d .
C14 C 0.8484(10) 0.5247(8) 0.1343(4) 0.0186(18) Uani 1 1 d .
C15 C 0.8944(9) 0.6080(7) 0.1798(3) 0.0146(16) Uani 1 1 d .
C16 C 0.7136(10) 0.3862(9) 0.3733(4) 0.0227(19) Uani 1 1 d .
H16 H 0.7568 0.3233 0.3568 0.027 Uiso 1 1 calc R
C17 C 0.6870(12) 0.3790(10) 0.4275(4) 0.031(2) Uani 1 1 d .
H17 H 0.7169 0.3127 0.4473 0.037 Uiso 1 1 calc R
C18 C 0.5830(11) 0.5601(9) 0.4237(4) 0.023(2) Uani 1 1 d .
C19 C 0.6159(9) 0.5705(7) 0.3683(3) 0.0150(17) Uani 1 1 d .
C20 C 0.5737(9) 0.6736(8) 0.3324(3) 0.0157(17) Uani 1 1 d .
H2WA H 0.901(7) 0.404(9) 0.289(3) 0.024 Uiso 1 1 d D
H1WA H 0.127(10) 0.346(8) 0.2000(18) 0.024 Uiso 1 1 d D
H1O9 H 0.633(8) 0.248(7) 0.227(5) 0.024 Uiso 1 1 d D
H2WB H 0.891(7) 0.355(10) 0.238(2) 0.024 Uiso 1 1 d D
H1O1 H 0.392(11) 0.516(5) 0.275(5) 0.024 Uiso 1 1 d D
H1WB H 0.111(9) 0.354(9) 0.256(2) 0.024 Uiso 1 1 d D

loop_
_atom_site_aniso_label
_atom_site_aniso_U_11
_atom_site_aniso_U_22
_atom_site_aniso_U_33
_atom_site_aniso_U_23
_atom_site_aniso_U_13
_atom_site_aniso_U_12
Er1 0.0146(2) 0.0075(2) 0.0132(2) 0.00007(11) 0.00207(16) -0.00059(12)
Er2 0.0145(2) 0.0080(2) 0.0128(2) -0.00039(11) 0.00235(16) -0.00085(12)
O1W 0.021(3) 0.024(4) 0.025(3) -0.007(3) -0.004(3) -0.002(3)
O1 0.027(4) 0.015(3) 0.024(3) -0.006(2) 0.009(3) -0.007(3)
O2W 0.021(3) 0.018(4) 0.027(3) -0.004(3) 0.002(3) 0.002(3)
O2 0.022(3) 0.023(3) 0.017(3) -0.001(2) 0.004(3) -0.011(3)
O3 0.027(4) 0.009(3) 0.017(3) -0.005(2) 0.006(3) -0.004(2)
O4 0.034(4) 0.024(4) 0.019(3) -0.006(3) 0.002(3) 0.009(3)
O5 0.027(4) 0.018(3) 0.022(3) -0.005(2) 0.012(3) -0.011(3)
O6 0.023(3) 0.022(3) 0.021(3) -0.001(3) 0.007(3) -0.010(3)
O7 0.029(4) 0.011(3) 0.012(3) -0.002(2) 0.010(3) -0.003(3)
O8 0.038(4) 0.023(4) 0.022(3) -0.002(3) 0.004(3) 0.010(3)
O9 0.014(3) 0.012(3) 0.026(3) 0.001(2) 0.002(3) 0.000(2)
O10 0.015(3) 0.010(3) 0.021(3) 0.001(2) 0.002(2) -0.001(2)
N1 0.021(4) 0.017(4) 0.014(3) -0.005(3) 0.002(3) -0.002(3)
N2 0.041(5) 0.025(4) 0.016(4) -0.006(3) 0.003(4) 0.000(4)
N3 0.050(6) 0.040(6) 0.024(4) -0.007(4) 0.019(4) -0.021(5)
N4 0.024(4) 0.017(4) 0.014(3) 0.001(3) -0.001(3) -0.002(3)
N5 0.035(5) 0.029(5) 0.018(4) 0.004(3) 0.008(4) 0.003(4)
N6 0.068(7) 0.032(5) 0.015(4) 0.005(3) 0.017(4) 0.012(5)
N7 0.021(4) 0.017(4) 0.016(3) -0.002(3) 0.003(3) -0.001(3)
N8 0.036(5) 0.034(5) 0.020(4) -0.007(3) 0.006(4) -0.009(4)
N9 0.053(7) 0.047(6) 0.029(5) -0.013(4) 0.020(5) -0.029(5)
N10 0.020(4) 0.012(4) 0.020(4) 0.004(3) -0.001(3) 0.003(3)
N11 0.036(5) 0.027(5) 0.021(4) 0.003(3) 0.001(4) 0.000(4)
N12 0.058(7) 0.033(5) 0.018(4) 0.003(3) 0.015(4) 0.011(5)
C1 0.023(5) 0.027(5) 0.025(5) -0.007(4) -0.001(4) -0.009(4)
C2 0.031(6) 0.027(5) 0.024(5) -0.010(4) -0.001(4) -0.005(4)
C3 0.022(5) 0.021(5) 0.022(4) -0.001(4) 0.003(4) -0.003(4)
C4 0.019(4) 0.013(4) 0.021(4) 0.000(3) 0.005(4) -0.004(3)
C5 0.017(4) 0.012(4) 0.019(4) -0.003(3) 0.002(3) -0.003(3)
C6 0.036(6) 0.024(5) 0.028(5) 0.005(4) 0.003(5) 0.010(4)
C7 0.031(6) 0.030(6) 0.026(5) 0.010(4) 0.005(4) 0.003(4)
C8 0.031(5) 0.020(5) 0.018(4) -0.001(3) 0.006(4) -0.005(4)
C9 0.018(4) 0.018(4) 0.018(4) 0.004(3) 0.000(4) -0.003(3)
C10 0.016(4) 0.010(4) 0.014(4) 0.001(3) -0.001(3) -0.003(3)
C11 0.027(5) 0.021(5) 0.030(5) -0.007(4) 0.005(4) -0.008(4)
C12 0.036(6) 0.025(5) 0.028(5) -0.013(4) 0.004(5) -0.009(4)
C13 0.025(5) 0.027(5) 0.022(5) -0.003(4) 0.003(4) -0.004(4)
C14 0.019(4) 0.013(4) 0.024(4) -0.002(3) 0.000(4) -0.002(3)
C15 0.015(4) 0.012(4) 0.016(4) -0.002(3) -0.002(3) -0.001(3)
C16 0.022(5) 0.024(5) 0.023(4) 0.006(4) 0.003(4) 0.005(4)
C17 0.041(6) 0.027(5) 0.025(5) 0.011(4) -0.006(5) 0.001(5)
C18 0.030(5) 0.020(5) 0.020(4) 0.001(3) 0.000(4) -0.006(4)
C19 0.018(4) 0.012(4) 0.015(4) 0.001(3) 0.000(3) -0.004(3)
C20 0.015(4) 0.017(4) 0.014(4) -0.004(3) -0.003(3) -0.004(3)

loop_
_atom_type_symbol
_atom_type_description
_atom_type_scat_dispersion_real
_atom_type_scat_dispersion_imag
_atom_type_scat_source
C C 0.0033 0.0016 'International Tables Vol C Tables 4.2.6.8 and 6.1.1.4'
H H 0.0000 0.0000 'International Tables Vol C Tables 4.2.6.8 and 6.1.1.4'
N N 0.0061 0.0033 'International Tables Vol C Tables 4.2.6.8 and 6.1.1.4'
O O 0.0106 0.0060 'International Tables Vol C Tables 4.2.6.8 and 6.1.1.4'
Er Er -0.2586 4.9576 'International Tables Vol C Tables 4.2.6.8 and 6.1.1.4'

loop_
_geom_angle_atom_site_label_1
_geom_angle_atom_site_label_2
_geom_angle_atom_site_label_3
_geom_angle
_geom_angle_site_symmetry_1
_geom_angle_site_symmetry_3
O9 Er1 O10 70.4(2) . .
O9 Er1 O5 138.3(2) . .
O10 Er1 O5 150.6(2) . .
O9 Er1 O2 99.7(2) . 2
O10 Er1 O2 81.5(2) . 2
O5 Er1 O2 86.2(2) . 2
O9 Er1 O2W 79.4(2) . .
O10 Er1 O2W 125.0(2) . .
O5 Er1 O2W 75.9(2) . .
O2 Er1 O2W 149.9(2) 2 .
O9 Er1 O7 150.6(2) . .
O10 Er1 O7 80.2(2) . .
O5 Er1 O7 71.0(2) . .
O2 Er1 O7 76.9(2) 2 .
O2W Er1 O7 118.0(2) . .
O9 Er1 N10 103.5(2) . .
O10 Er1 N10 72.3(2) . .
O5 Er1 N10 99.8(2) . .
O2 Er1 N10 136.2(2) 2 .
O2W Er1 N10 71.6(2) . .
O7 Er1 N10 64.8(2) . .
O9 Er1 N7 79.4(2) . .
O10 Er1 N7 135.5(2) . .
O5 Er1 N7 63.1(2) . .
O2 Er1 N7 72.0(2) 2 .
O2W Er1 N7 78.4(2) . .
O7 Er1 N7 125.2(2) . .
N10 Er1 N7 148.6(2) . .
O9 Er1 Er2 36.03(17) . .
O10 Er1 Er2 34.42(15) . .
O5 Er1 Er2 172.36(15) . .
O2 Er1 Er2 90.09(17) 2 .
O2W Er1 Er2 104.62(17) . .
O7 Er1 Er2 114.66(15) . .
N10 Er1 Er2 87.47(18) . .
N7 Er1 Er2 109.36(17) . .
O10 Er2 O9 70.4(2) . .
O10 Er2 O1 137.5(2) . .
O9 Er2 O1 151.2(2) . .
O10 Er2 O3 151.0(2) . .
O9 Er2 O3 80.6(2) . .
O1 Er2 O3 71.2(2) . .
O10 Er2 O6 98.6(2) . 2_645
O9 Er2 O6 83.3(2) . 2_645
O1 Er2 O6 84.7(2) . 2_645
O3 Er2 O6 77.3(2) . 2_645
O10 Er2 O1W 79.4(2) . .
O9 Er2 O1W 124.1(2) . .
O1 Er2 O1W 76.7(2) . .
O3 Er2 O1W 118.9(2) . .
O6 Er2 O1W 148.5(2) 2_645 .
O10 Er2 N1 77.8(2) . .
O9 Er2 N1 135.0(2) . .
O1 Er2 N1 63.3(2) . .
O3 Er2 N1 125.6(2) . .
O6 Er2 N1 70.6(2) 2_645 .
O1W Er2 N1 78.3(2) . .
O10 Er2 N4 105.3(2) . .
O9 Er2 N4 72.6(2) . .
O1 Er2 N4 99.8(2) . .
O3 Er2 N4 64.7(2) . .
O6 Er2 N4 137.4(2) 2_645 .
O1W Er2 N4 71.7(3) . .
N1 Er2 N4 148.5(2) . .
O10 Er2 Er1 35.61(16) . .
O9 Er2 Er1 34.77(16) . .
O1 Er2 Er1 171.47(15) . .
O3 Er2 Er1 115.38(16) . .
O6 Er2 Er1 91.46(17) 2_645 .
O1W Er2 Er1 103.30(18) . .
N1 Er2 Er1 108.21(17) . .
N4 Er2 Er1 88.20(18) . .
Er2 O1W H1WA 105(8) . .
Er2 O1W H1WB 97(8) . .
H1WA O1W H1WB 110(8) . .
C5 O1 Er2 128.4(5) . .
Er1 O2W H2WA 118(7) . .
Er1 O2W H2WB 115(7) . .
H2WA O2W H2WB 110(7) . .
C5 O2 Er1 129.4(6) . 2_545
C10 O3 Er2 121.0(5) . .
C15 O5 Er1 129.2(5) . .
C15 O6 Er2 129.0(6) . 2_655
C20 O7 Er1 121.3(5) . .
Er1 O9 Er2 109.2(3) . .
Er1 O9 H1O9 115(8) . .
Er2 O9 H1O9 117(8) . .
Er2 O10 Er1 110.0(3) . .
Er2 O10 H1O1 133(8) . .
Er1 O10 H1O1 105(8) . .
C1 N1 C4 118.1(8) . .
C1 N1 Er2 124.2(6) . .
C4 N1 Er2 117.7(6) . .
C2 N2 C3 116.5(8) . .
C3 N3 H3A 120.0 . .
C3 N3 H3B 120.0 . .
H3A N3 H3B 120.0 . .
C9 N4 C6 118.8(8) . .
C9 N4 Er2 112.4(6) . .
C6 N4 Er2 125.2(7) . .
C7 N5 C8 117.3(9) . .
C8 N6 H6A 120.0 . .
C8 N6 H6B 120.0 . .
H6A N6 H6B 120.0 . .
C11 N7 C14 118.4(8) . .
C11 N7 Er1 124.8(6) . .
C14 N7 Er1 116.9(6) . .
C12 N8 C13 116.3(9) . .
C13 N9 H9A 120.0 . .
C13 N9 H9B 120.0 . .
H9A N9 H9B 120.0 . .
C16 N10 C19 118.5(8) . .
C16 N10 Er1 124.1(6) . .
C19 N10 Er1 113.7(5) . .
C17 N11 C18 118.1(9) . .
C18 N12 H12A 120.0 . .
C18 N12 H12B 120.0 . .
H12A N12 H12B 120.0 . .
N1 C1 C2 120.2(9) . .
N1 C1 H1 119.9 . .
C2 C1 H1 119.9 . .
N2 C2 C1 123.5(9) . .
N2 C2 H2 118.3 . .
C1 C2 H2 118.3 . .
N3 C3 N2 116.5(9) . .
N3 C3 C4 123.2(9) . .
N2 C3 C4 120.2(9) . .
N1 C4 C3 121.4(8) . .
N1 C4 C5 113.6(8) . .
C3 C4 C5 125.0(8) . .
O1 C5 O2 125.7(8) . .
O1 C5 C4 116.3(8) . .
O2 C5 C4 118.0(8) . .
N4 C6 C7 120.1(10) . .
N4 C6 H6 119.9 . .
C7 C6 H6 119.9 . .
N5 C7 C6 123.3(9) . .
N5 C7 H7 118.4 . .
C6 C7 H7 118.4 . .
N5 C8 N6 118.6(9) . .
N5 C8 C9 119.4(9) . .
N6 C8 C9 122.0(9) . .
N4 C9 C8 121.1(8) . .
N4 C9 C10 116.0(8) . .
C8 C9 C10 122.9(8) . .
O4 C10 O3 124.3(8) . .
O4 C10 C9 119.7(8) . .
O3 C10 C9 116.0(7) . .
N7 C11 C12 120.0(9) . .
N7 C11 H11 120.0 . .
C12 C11 H11 120.0 . .
N8 C12 C11 124.1(9) . .
N8 C12 H12 117.9 . .
C11 C12 H12 117.9 . .
N9 C13 N8 117.2(9) . .
N9 C13 C14 123.2(9) . .
N8 C13 C14 119.5(9) . .
N7 C14 C13 121.5(8) . .
N7 C14 C15 114.1(8) . .
C13 C14 C15 124.3(8) . .
O5 C15 O6 125.9(8) . .
O5 C15 C14 115.4(8) . .
O6 C15 C14 118.7(8) . .
N10 C16 C17 120.9(9) . .
N10 C16 H16 119.5 . .
C17 C16 H16 119.5 . .
N11 C17 C16 122.1(9) . .
N11 C17 H17 119.0 . .
C16 C17 H17 119.0 . .
N11 C18 N12 118.5(9) . .
N11 C18 C19 120.1(9) . .
N12 C18 C19 121.5(9) . .
N10 C19 C18 120.1(8) . .
N10 C19 C20 115.7(7) . .
C18 C19 C20 123.9(8) . .
O8 C20 O7 123.5(8) . .
O8 C20 C19 120.3(8) . .
O7 C20 C19 116.2(8) . .

loop_
_geom_bond_atom_site_label_1
_geom_bond_atom_site_label_2
_geom_bond_distance
_geom_bond_site_symmetry_2
Er1 O9 2.214(6) .
Er1 O10 2.271(6) .
Er1 O5 2.333(6) .
Er1 O2 2.357(6) 2
Er1 O2W 2.366(7) .
Er1 O7 2.373(6) .
Er1 N10 2.556(8) .
Er1 N7 2.614(7) .
Er2 O10 2.204(6) .
Er2 O9 2.283(6) .
Er2 O1 2.345(6) .
Er2 O3 2.366(6) .
Er2 O6 2.367(6) 2_645
Er2 O1W 2.368(7) .
Er2 N1 2.588(7) .
Er2 N4 2.592(7) .
O1W H1WA 0.85(6) .
O1W H1WB 0.86(7) .
O1 C5 1.248(11) .
O2W H2WA 0.84(8) .
O2W H2WB 0.84(6) .
O2 C5 1.261(11) .
O2 Er1 2.357(6) 2_545
O3 C10 1.269(10) .
O4 C10 1.229(11) .
O5 C15 1.255(11) .
O6 C15 1.259(11) .
O6 Er2 2.367(6) 2_655
O7 C20 1.267(10) .
O8 C20 1.247(11) .
O9 H1O9 0.85(8) .
O10 H1O1 0.85(7) .
N1 C1 1.333(11) .
N1 C4 1.334(12) .
N2 C2 1.333(14) .
N2 C3 1.349(12) .
N3 C3 1.344(13) .
N3 H3A 0.8600 .
N3 H3B 0.8600 .
N4 C9 1.315(12) .
N4 C6 1.325(12) .
N5 C7 1.325(14) .
N5 C8 1.337(13) .
N6 C8 1.339(14) .
N6 H6A 0.8600 .
N6 H6B 0.8600 .
N7 C11 1.328(12) .
N7 C14 1.334(12) .
N8 C12 1.326(14) .
N8 C13 1.362(13) .
N9 C13 1.333(14) .
N9 H9A 0.8600 .
N9 H9B 0.8600 .
N10 C16 1.331(11) .
N10 C19 1.331(12) .
N11 C17 1.322(15) .
N11 C18 1.337(13) .
N12 C18 1.360(14) .
N12 H12A 0.8600 .
N12 H12B 0.8600 .
C1 C2 1.368(14) .
C1 H1 0.9300 .
C2 H2 0.9300 .
C3 C4 1.401(13) .
C4 C5 1.504(12) .
C6 C7 1.384(14) .
C6 H6 0.9300 .
C7 H7 0.9300 .
C8 C9 1.441(12) .
C9 C10 1.527(11) .
C11 C12 1.383(14) .
C11 H11 0.9300 .
C12 H12 0.9300 .
C13 C14 1.421(13) .
C14 C15 1.508(11) .
C16 C17 1.378(14) .
C16 H16 0.9300 .
C17 H17 0.9300 .
C18 C19 1.426(12) .
C19 C20 1.505(12) .

loop_
_geom_hbond_atom_site_label_D
_geom_hbond_atom_site_label_H
_geom_hbond_atom_site_label_A
_geom_hbond_distance_DH
_geom_hbond_distance_HA
_geom_hbond_distance_DA
_geom_hbond_angle_DHA
_geom_hbond_site_symmetry_A
N3 H3A N5 0.86 2.26 3.115(12) 173.1 4_566
N3 H3B O2 0.86 2.11 2.732(11) 129.2 .
N6 H6A N2 0.86 2.28 3.076(12) 153.6 4_665
N6 H6B O4 0.86 2.07 2.713(11) 131.3 .
N9 H9A N8 0.86 2.33 3.185(12) 175.5 3_765
N9 H9B O6 0.86 2.12 2.749(11) 129.9 .
N12 H12A N11 0.86 2.31 3.084(13) 150.7 3_666
N12 H12B O8 0.86 2.07 2.719(11) 131.2 .
O2W H2WA O4 0.84(8) 1.99(8) 2.816(10) 169(9) 2_655
O1W H1WA O8 0.85(6) 2.02(4) 2.821(10) 157(8) 2_545
O9 H1O9 O5 0.85(8) 2.07(7) 2.774(9) 139(10) 2_645
O2W H2WB O7 0.84(6) 2.18(10) 2.693(9) 119(9) 2_645
O2W H2WB O1W 0.84(6) 2.62(7) 3.191(10) 126(7) 1_655
O10 H1O1 O1 0.85(7) 2.03(7) 2.741(9) 141(10) 2
O1W H1WB O2W 0.86(7) 2.60(9) 3.191(10) 128(9) 1_455
O1W H1WB N1 0.86(7) 2.68(9) 3.135(10) 115(8) .

loop_
_geom_torsion_atom_site_label_1
_geom_torsion_atom_site_label_2
_geom_torsion_atom_site_label_3
_geom_torsion_atom_site_label_4
_geom_torsion
_geom_torsion_site_symmetry_1
_geom_torsion_site_symmetry_4
O9 Er1 Er2 O10 178.9(4) . .
O2 Er1 Er2 O10 -74.6(3) 2 .
O2W Er1 Er2 O10 131.9(3) . .
O7 Er1 Er2 O10 1.0(3) . .
N10 Er1 Er2 O10 61.6(3) . .
N7 Er1 Er2 O10 -145.5(3) . .
O10 Er1 Er2 O9 -178.9(4) . .
O2 Er1 Er2 O9 106.5(3) 2 .
O2W Er1 Er2 O9 -47.0(3) . .
O7 Er1 Er2 O9 -177.9(3) . .
N10 Er1 Er2 O9 -117.2(3) . .
N7 Er1 Er2 O9 35.6(3) . .
O9 Er1 Er2 O3 -0.5(3) . .
O10 Er1 Er2 O3 -179.4(3) . .
O2 Er1 Er2 O3 106.0(2) 2 .
O2W Er1 Er2 O3 -47.5(2) . .
O7 Er1 Er2 O3 -178.4(2) . .
N10 Er1 Er2 O3 -117.7(2) . .
N7 Er1 Er2 O3 35.1(2) . .
O9 Er1 Er2 O6 76.1(3) . 2_645
O10 Er1 Er2 O6 -102.8(3) . 2_645
O2 Er1 Er2 O6 -177.4(2) 2 2_645
O2W Er1 Er2 O6 29.1(2) . 2_645
O7 Er1 Er2 O6 -101.8(2) . 2_645
N10 Er1 Er2 O6 -41.1(2) . 2_645
N7 Er1 Er2 O6 111.7(2) . 2_645
O9 Er1 Er2 O1W -131.9(3) . .
O10 Er1 Er2 O1W 49.2(3) . .
O2 Er1 Er2 O1W -25.5(2) 2 .
O2W Er1 Er2 O1W -179.0(2) . .
O7 Er1 Er2 O1W 50.2(2) . .
N10 Er1 Er2 O1W 110.8(2) . .
N7 Er1 Er2 O1W -96.3(3) . .
O9 Er1 Er2 N1 146.1(3) . .
O10 Er1 Er2 N1 -32.7(3) . .
O2 Er1 Er2 N1 -107.4(2) 2 .
O2W Er1 Er2 N1 99.1(2) . .
O7 Er1 Er2 N1 -31.7(2) . .
N10 Er1 Er2 N1 28.9(3) . .
N7 Er1 Er2 N1 -178.2(2) . .
O9 Er1 Er2 N4 -61.3(3) . .
O10 Er1 Er2 N4 119.9(3) . .
O2 Er1 Er2 N4 45.2(2) 2 .
O2W Er1 Er2 N4 -108.3(2) . .
O7 Er1 Er2 N4 120.8(2) . .
N10 Er1 Er2 N4 -178.5(2) . .
N7 Er1 Er2 N4 -25.7(3) . .
O10 Er2 O1 C5 -19.4(9) . .
O9 Er2 O1 C5 143.2(7) . .
O3 Er2 O1 C5 155.8(8) . .
O6 Er2 O1 C5 77.5(8) 2_645 .
O1W Er2 O1 C5 -77.0(8) . .
N1 Er2 O1 C5 6.5(7) . .
N4 Er2 O1 C5 -145.3(8) . .
O10 Er2 O3 C10 -47.6(9) . .
O9 Er2 O3 C10 -47.1(6) . .
O1 Er2 O3 C10 139.0(7) . .
O6 Er2 O3 C10 -132.3(7) 2_645 .
O1W Er2 O3 C10 76.7(7) . .
N1 Er2 O3 C10 173.2(6) . .
N4 Er2 O3 C10 27.9(6) . .
Er1 Er2 O3 C10 -46.8(7) . .
O9 Er1 O5 C15 18.5(9) . .
O10 Er1 O5 C15 -146.9(7) . .
O2 Er1 O5 C15 -81.8(8) 2 .
O2W Er1 O5 C15 73.9(8) . .
O7 Er1 O5 C15 -159.3(8) . .
N10 Er1 O5 C15 141.9(8) . .
N7 Er1 O5 C15 -10.1(7) . .
O9 Er1 O7 C20 46.1(9) . .
O10 Er1 O7 C20 49.2(7) . .
O5 Er1 O7 C20 -137.0(7) . .
O2 Er1 O7 C20 132.6(7) 2 .
O2W Er1 O7 C20 -75.4(7) . .
N10 Er1 O7 C20 -25.7(6) . .
N7 Er1 O7 C20 -171.0(6) . .
Er2 Er1 O7 C20 48.6(7) . .
O10 Er1 O9 Er2 0.7(2) . .
O5 Er1 O9 Er2 -171.8(3) . .
O2 Er1 O9 Er2 -76.6(3) 2 .
O2W Er1 O9 Er2 133.9(3) . .
O7 Er1 O9 Er2 3.9(6) . .
N10 Er1 O9 Er2 66.0(3) . .
N7 Er1 O9 Er2 -146.0(3) . .
O10 Er2 O9 Er1 -0.7(2) . .
O1 Er2 O9 Er1 -168.3(3) . .
O3 Er2 O9 Er1 179.6(3) . .
O6 Er2 O9 Er1 -102.3(3) 2_645 .
O1W Er2 O9 Er1 60.9(3) . .
N1 Er2 O9 Er1 -48.4(4) . .
N4 Er2 O9 Er1 113.3(3) . .
O9 Er2 O10 Er1 0.7(2) . .
O1 Er2 O10 Er1 171.9(3) . .
O3 Er2 O10 Er1 1.2(6) . .
O6 Er2 O10 Er1 80.4(3) 2_645 .
O1W Er2 O10 Er1 -131.5(3) . .
N1 Er2 O10 Er1 148.3(3) . .
N4 Er2 O10 Er1 -64.0(3) . .
O9 Er1 O10 Er2 -0.7(2) . .
O5 Er1 O10 Er2 169.0(3) . .
O2 Er1 O10 Er2 102.8(3) 2 .
O2W Er1 O10 Er2 -61.6(3) . .
O7 Er1 O10 Er2 -179.1(3) . .
N10 Er1 O10 Er2 -112.6(3) . .
N7 Er1 O10 Er2 49.6(4) . .
O10 Er2 N1 C1 -20.9(7) . .
O9 Er2 N1 C1 24.6(9) . .
O1 Er2 N1 C1 176.7(8) . .
O3 Er2 N1 C1 140.2(7) . .
O6 Er2 N1 C1 82.9(8) 2_645 .
O1W Er2 N1 C1 -102.4(8) . .
N4 Er2 N1 C1 -120.3(8) . .
Er1 Er2 N1 C1 -2.1(8) . .
O10 Er2 N1 C4 161.7(7) . .
O9 Er2 N1 C4 -152.8(6) . .
O1 Er2 N1 C4 -0.7(6) . .
O3 Er2 N1 C4 -37.2(8) . .
O6 Er2 N1 C4 -94.5(7) 2_645 .
O1W Er2 N1 C4 80.2(7) . .
N4 Er2 N1 C4 62.2(9) . .
Er1 Er2 N1 C4 -179.5(6) . .
O10 Er2 N4 C9 127.0(6) . .
O9 Er2 N4 C9 63.8(6) . .
O1 Er2 N4 C9 -87.6(7) . .
O3 Er2 N4 C9 -23.9(6) . .
O6 Er2 N4 C9 5.2(8) 2_645 .
O1W Er2 N4 C9 -159.9(7) . .
N1 Er2 N4 C9 -141.4(6) . .
Er1 Er2 N4 C9 95.4(6) . .
O10 Er2 N4 C6 -31.2(9) . .
O9 Er2 N4 C6 -94.4(9) . .
O1 Er2 N4 C6 114.3(8) . .
O3 Er2 N4 C6 178.0(9) . .
O6 Er2 N4 C6 -153.0(8) 2_645 .
O1W Er2 N4 C6 41.9(8) . .
N1 Er2 N4 C6 60.4(10) . .
Er1 Er2 N4 C6 -62.8(8) . .
O9 Er1 N7 C11 23.3(8) . .
O10 Er1 N7 C11 -24.2(9) . .
O5 Er1 N7 C11 -175.6(9) . .
O2 Er1 N7 C11 -80.6(8) 2 .
O2W Er1 N7 C11 104.5(8) . .
O7 Er1 N7 C11 -139.2(7) . .
N10 Er1 N7 C11 121.9(8) . .
Er2 Er1 N7 C11 2.9(8) . .
O9 Er1 N7 C14 -157.8(7) . .
O10 Er1 N7 C14 154.7(6) . .
O5 Er1 N7 C14 3.3(6) . .
O2 Er1 N7 C14 98.3(7) 2 .
O2W Er1 N7 C14 -76.6(7) . .
O7 Er1 N7 C14 39.7(7) . .
N10 Er1 N7 C14 -59.1(9) . .
Er2 Er1 N7 C14 -178.2(6) . .
O9 Er1 N10 C16 28.3(8) . .
O10 Er1 N10 C16 92.3(8) . .
O5 Er1 N10 C16 -116.9(8) . .
O2 Er1 N10 C16 148.3(7) 2 .
O2W Er1 N10 C16 -45.5(7) . .
O7 Er1 N10 C16 179.7(8) . .
N7 Er1 N10 C16 -63.5(9) . .
Er2 Er1 N10 C16 60.8(7) . .
O9 Er1 N10 C19 -129.7(6) . .
O10 Er1 N10 C19 -65.7(6) . .
O5 Er1 N10 C19 85.1(6) . .
O2 Er1 N10 C19 -9.7(8) 2 .
O2W Er1 N10 C19 156.5(7) . .
O7 Er1 N10 C19 21.7(6) . .
N7 Er1 N10 C19 138.5(6) . .
Er2 Er1 N10 C19 -97.1(6) . .
C4 N1 C1 C2 0.6(15) . .
Er2 N1 C1 C2 -176.8(8) . .
C3 N2 C2 C1 -1.5(16) . .
N1 C1 C2 N2 0.0(17) . .
C2 N2 C3 N3 -179.5(10) . .
C2 N2 C3 C4 2.4(14) . .
C1 N1 C4 C3 0.3(14) . .
Er2 N1 C4 C3 177.9(7) . .
C1 N1 C4 C5 179.0(8) . .
Er2 N1 C4 C5 -3.5(10) . .
N3 C3 C4 N1 -179.8(10) . .
N2 C3 C4 N1 -1.9(15) . .
N3 C3 C4 C5 1.7(16) . .
N2 C3 C4 C5 179.6(9) . .
Er2 O1 C5 O2 168.9(7) . .
Er2 O1 C5 C4 -10.7(12) . .
Er1 O2 C5 O1 -17.5(14) 2_545 .
Er1 O2 C5 C4 162.1(6) 2_545 .
N1 C4 C5 O1 8.5(12) . .
C3 C4 C5 O1 -172.9(9) . .
N1 C4 C5 O2 -171.1(8) . .
C3 C4 C5 O2 7.5(14) . .
C9 N4 C6 C7 1.1(15) . .
Er2 N4 C6 C7 158.0(8) . .
C8 N5 C7 C6 1.0(17) . .
N4 C6 C7 N5 -2.9(18) . .
C7 N5 C8 N6 -176.8(10) . .
C7 N5 C8 C9 2.4(15) . .
C6 N4 C9 C8 2.3(14) . .
Er2 N4 C9 C8 -157.5(7) . .
C6 N4 C9 C10 179.8(8) . .
Er2 N4 C9 C10 20.1(9) . .
N5 C8 C9 N4 -4.2(14) . .
N6 C8 C9 N4 174.9(10) . .
N5 C8 C9 C10 178.5(9) . .
N6 C8 C9 C10 -2.5(15) . .
Er2 O3 C10 O4 152.0(7) . .
Er2 O3 C10 C9 -28.4(10) . .
N4 C9 C10 O4 -177.7(8) . .
C8 C9 C10 O4 -0.2(13) . .
N4 C9 C10 O3 2.7(12) . .
C8 C9 C10 O3 -179.8(8) . .
C14 N7 C11 C12 -1.2(15) . .
Er1 N7 C11 C12 177.7(8) . .
C13 N8 C12 C11 3.6(17) . .
N7 C11 C12 N8 -0.9(18) . .
C12 N8 C13 N9 178.2(11) . .
C12 N8 C13 C14 -4.2(15) . .
C11 N7 C14 C13 0.4(14) . .
Er1 N7 C14 C13 -178.6(7) . .
C11 N7 C14 C15 -179.7(8) . .
Er1 N7 C14 C15 1.3(10) . .
N9 C13 C14 N7 179.8(10) . .
N8 C13 C14 N7 2.3(15) . .
N9 C13 C14 C15 -0.1(16) . .
N8 C13 C14 C15 -177.5(9) . .
Er1 O5 C15 O6 -164.8(7) . .
Er1 O5 C15 C14 14.4(11) . .
Er2 O6 C15 O5 14.8(13) 2_655 .
Er2 O6 C15 C14 -164.4(6) 2_655 .
N7 C14 C15 O5 -8.9(12) . .
C13 C14 C15 O5 171.0(9) . .
N7 C14 C15 O6 170.3(8) . .
C13 C14 C15 O6 -9.8(14) . .
C19 N10 C16 C17 -0.4(14) . .
Er1 N10 C16 C17 -157.4(8) . .
C18 N11 C17 C16 -2.7(17) . .
N10 C16 C17 N11 3.2(17) . .
C17 N11 C18 N12 178.6(10) . .
C17 N11 C18 C19 -0.2(15) . .
C16 N10 C19 C18 -2.5(13) . .
Er1 N10 C19 C18 156.8(7) . .
C16 N10 C19 C20 -177.5(8) . .
Er1 N10 C19 C20 -18.2(9) . .
N11 C18 C19 N10 2.9(14) . .
N12 C18 C19 N10 -175.8(10) . .
N11 C18 C19 C20 177.5(9) . .
N12 C18 C19 C20 -1.3(15) . .
Er1 O7 C20 O8 -153.1(7) . .
Er1 O7 C20 C19 26.3(10) . .
N10 C19 C20 O8 176.3(8) . .
C18 C19 C20 O8 1.5(13) . .
N10 C19 C20 O7 -3.1(12) . .
C18 C19 C20 O7 -177.9(8) . .
